data_7010898
loop_
_publ_author_name
'Said, Musa'
'Thornton-Pett, Mark'
'Bochmann, Manfred'

_publ_section_title
;
 Titanium and zirconium complexes with sterically hindered
 aryl-substituted iminophosphoranato ligands
;
_journal_issue 19
_journal_name_full 'Journal of the Chemical Society, Dalton Transactions'
_journal_page_first 2844
_journal_paper_doi 10.1039/b105038a
_journal_year 2001
_chemical_formula_sum 'C32 H36 N P'
_chemical_formula_weight 465.59
_space_group_IT_number 61
_symmetry_cell_setting orthorhombic
_symmetry_space_group_name_Hall '-P 2ac 2ab'
_symmetry_space_group_name_H-M 'P b c a'
_atom_sites_solution_hydrogens geom
_atom_sites_solution_primary direct
_atom_sites_solution_secondary difmap
_audit_creation_method SHELXL-97
_cell_angle_alpha 90.00
_cell_angle_beta 90.00
_cell_angle_gamma 90.00
_cell_formula_units_Z 8
_cell_length_a 20.5350(3)
_cell_length_b 10.3459(2)
_cell_length_c 24.7566(6)
_cell_measurement_temperature 150(2)
_cell_volume 5259.62(18)
_computing_cell_refinement 'DENZO-SMN (Otwinowski & Minor, 1996)'
_computing_data_collection 'COLLECT (Nonius, 1999)'
_computing_data_reduction 'DENZO-SMN (Otwinowski & Minor, 1996)'
_computing_molecular_graphics 'ORTEX (McArdle, 1995)'
_computing_publication_material 'local program'
_computing_structure_refinement 'SHELXL-97 (Sheldrick, 1997)'
_computing_structure_solution 'SHELXS-97 (Sheldrick, 1990)'
_diffrn_ambient_temperature 150(2)
_diffrn_detector_area_resol_mean 9.091
_diffrn_measured_fraction_theta_full 0.985
_diffrn_measured_fraction_theta_max 0.985
_diffrn_measurement_device_type 'Nonius KappaCCD area detector diffractometer'
_diffrn_measurement_method
;
Detector set at 30mm from sample with different 2theta offsets 
1 degree phi exposures for chi=0 degree settings
1 degree omega exposures for chi=90 degree settings
;
_diffrn_radiation_monochromator graphite
_diffrn_radiation_source 'fine-focus sealed tube'
_diffrn_radiation_type MoK\a
_diffrn_radiation_wavelength 0.71073
_diffrn_reflns_av_R_equivalents 0.0599
_diffrn_reflns_av_sigmaI/netI 0.0375
_diffrn_reflns_limit_h_max 25
_diffrn_reflns_limit_h_min -25
_diffrn_reflns_limit_k_max 12
_diffrn_reflns_limit_k_min -12
_diffrn_reflns_limit_l_max 30
_diffrn_reflns_limit_l_min -30
_diffrn_reflns_number 24484
_diffrn_reflns_theta_full 26.00
_diffrn_reflns_theta_max 26.00
_diffrn_reflns_theta_min 2.75
_exptl_absorpt_coefficient_mu 0.125
_exptl_absorpt_correction_T_max 0.9460
_exptl_absorpt_correction_T_min 0.9368
_exptl_absorpt_correction_type multi-scan
_exptl_absorpt_process_details
;
Using multiple and symmetry-related data measurements via the program SORTAV
See R.H. Blessing, Acta Cryst (1995), A51, 33-38 
;
_exptl_crystal_colour colourless
_exptl_crystal_density_diffrn 1.176
_exptl_crystal_density_method 'not measured'
_exptl_crystal_description prism
_exptl_crystal_F_000 2000
_exptl_crystal_size_max 0.53
_exptl_crystal_size_mid 0.49
_exptl_crystal_size_min 0.45
_refine_diff_density_max 0.276
_refine_diff_density_min -0.338
_refine_diff_density_rms 0.039
_refine_ls_extinction_coef 0.002(2)
_refine_ls_extinction_expression Fc^*^=kFc[1+0.001xFc^2^\l^3^/sin(2\q)]^-1/4^
_refine_ls_extinction_method SHELXL
_refine_ls_goodness_of_fit_ref 1.041
_refine_ls_hydrogen_treatment mixed
_refine_ls_matrix_type full
_refine_ls_number_parameters 314
_refine_ls_number_reflns 5093
_refine_ls_number_restraints 0
_refine_ls_restrained_S_all 1.041
_refine_ls_R_factor_all 0.0528
_refine_ls_R_factor_gt 0.0434
_refine_ls_shift/su_max 0.002
_refine_ls_shift/su_mean 0.000
_refine_ls_structure_factor_coef Fsqd
_refine_ls_weighting_details 'calc w=1/[\s^2^(Fo^2^)+(0.0554P)^2^+2.1413P] where P=(Fo^2^+2Fc^2^)/3'
_refine_ls_weighting_scheme calc
_refine_ls_wR_factor_gt 0.1098
_refine_ls_wR_factor_ref 0.1197
_reflns_number_gt 4379
_reflns_number_total 5093
_reflns_threshold_expression >2sigma(I)
_cod_data_source_file b105038a.txt
_cod_data_source_block msp125
_cod_original_sg_symbol_H-M Pbca
_cod_database_code 7010898

loop_
_symmetry_equiv_pos_as_xyz
'x, y, z'
'-x+1/2, y+1/2, z'
'x, -y+1/2, z+1/2'
'-x+1/2, -y, z+1/2'
'-x, -y, -z'
'x-1/2, -y-1/2, -z'
'-x, y-1/2, -z-1/2'
'x-1/2, y, -z-1/2'

loop_
_atom_site_label
_atom_site_type_symbol
_atom_site_fract_x
_atom_site_fract_y
_atom_site_fract_z
_atom_site_U_iso_or_equiv
_atom_site_adp_type
_atom_site_occupancy
_atom_site_symmetry_multiplicity
_atom_site_calc_flag
_atom_site_refinement_flags
_atom_site_disorder_assembly
_atom_site_disorder_group
P1 P 0.165572(18) 0.01402(4) 0.355015(15) 0.02926(15) Uani 1 1 d . . .
N1 N 0.19024(6) 0.14162(12) 0.38183(5) 0.0330(3) Uani 1 1 d . . .
C1 C 0.16512(7) 0.20204(14) 0.42841(6) 0.0297(3) Uani 1 1 d . . .
C2 C 0.18825(8) 0.16695(15) 0.48007(6) 0.0354(4) Uani 1 1 d . . .
C3 C 0.16684(8) 0.23610(18) 0.52512(7) 0.0424(4) Uani 1 1 d . . .
H3 H 0.1831 0.2128 0.5597 0.051 Uiso 1 1 calc R . .
C4 C 0.12292(9) 0.33710(17) 0.52145(7) 0.0439(4) Uani 1 1 d . . .
C5 C 0.09931(8) 0.36773(16) 0.47081(7) 0.0392(4) Uani 1 1 d . . .
H5 H 0.0681 0.4351 0.4675 0.047 Uiso 1 1 calc R . .
C6 C 0.11963(7) 0.30332(15) 0.42443(6) 0.0329(3) Uani 1 1 d . . .
C7 C 0.23402(9) 0.05473(17) 0.48720(8) 0.0453(4) Uani 1 1 d . . .
H7A H 0.2599 0.0674 0.5200 0.068 Uiso 1 1 calc R . .
H7B H 0.2631 0.0492 0.4559 0.068 Uiso 1 1 calc R . .
H7C H 0.2089 -0.0254 0.4903 0.068 Uiso 1 1 calc R . .
C8 C 0.10127(12) 0.4117(2) 0.57103(9) 0.0669(6) Uani 1 1 d . . .
H8A H 0.1009 0.5044 0.5629 0.100 Uiso 1 1 calc R . .
H8B H 0.1315 0.3949 0.6008 0.100 Uiso 1 1 calc R . .
H8C H 0.0574 0.3840 0.5814 0.100 Uiso 1 1 calc R . .
C9 C 0.09134(8) 0.34091(17) 0.37054(7) 0.0407(4) Uani 1 1 d . . .
H9A H 0.0642 0.2702 0.3568 0.061 Uiso 1 1 calc R . .
H9B H 0.1267 0.3582 0.3450 0.061 Uiso 1 1 calc R . .
H9C H 0.0647 0.4188 0.3748 0.061 Uiso 1 1 calc R . .
C10 C 0.12211(7) -0.09464(14) 0.39950(6) 0.0305(3) Uani 1 1 d . . .
C11 C 0.14806(8) -0.21263(15) 0.41642(7) 0.0354(4) Uani 1 1 d . . .
H11 H 0.1891 -0.2406 0.4031 0.042 Uiso 1 1 calc R . .
C12 C 0.11388(8) -0.28896(16) 0.45279(7) 0.0420(4) Uani 1 1 d . . .
H12 H 0.1317 -0.3691 0.4643 0.050 Uiso 1 1 calc R . .
C13 C 0.05412(8) -0.24907(17) 0.47232(7) 0.0417(4) Uani 1 1 d . . .
H13 H 0.0308 -0.3025 0.4968 0.050 Uiso 1 1 calc R . .
C14 C 0.02815(8) -0.13151(16) 0.45640(7) 0.0381(4) Uani 1 1 d . . .
H14 H -0.0129 -0.1042 0.4699 0.046 Uiso 1 1 calc R . .
C15 C 0.06244(7) -0.05377(15) 0.42060(6) 0.0339(3) Uani 1 1 d . . .
H15 H 0.0452 0.0278 0.4104 0.041 Uiso 1 1 calc R . .
C16 C 0.11127(8) 0.03990(15) 0.29769(6) 0.0341(3) Uani 1 1 d . . .
C17 C 0.12523(9) 0.14433(17) 0.26356(7) 0.0421(4) Uani 1 1 d . . .
H17 H 0.1628 0.1956 0.2698 0.051 Uiso 1 1 calc R . .
C18 C 0.08427(10) 0.17319(19) 0.22055(7) 0.0492(5) Uani 1 1 d . . .
H18 H 0.0942 0.2437 0.1974 0.059 Uiso 1 1 calc R . .
C19 C 0.02916(9) 0.0996(2) 0.21141(7) 0.0499(5) Uani 1 1 d . . .
H19 H 0.0008 0.1206 0.1824 0.060 Uiso 1 1 calc R . .
C20 C 0.01533(9) -0.00461(19) 0.24442(7) 0.0461(4) Uani 1 1 d . . .
H20 H -0.0223 -0.0556 0.2379 0.055 Uiso 1 1 calc R . .
C21 C 0.05643(8) -0.03491(17) 0.28716(6) 0.0372(4) Uani 1 1 d . . .
H21 H 0.0470 -0.1074 0.3094 0.045 Uiso 1 1 calc R . .
C22 C 0.23337(8) -0.07861(16) 0.32834(7) 0.0371(4) Uani 1 1 d . . .
H22A H 0.2653 -0.0928 0.3577 0.044 Uiso 1 1 calc R . .
H22B H 0.2171 -0.1644 0.3169 0.044 Uiso 1 1 calc R . .
C23 C 0.26810(7) -0.01668(15) 0.28126(6) 0.0335(3) Uani 1 1 d . . .
C24 C 0.25312(9) -0.05292(18) 0.22869(7) 0.0447(4) Uani 1 1 d . . .
H24 H 0.2210 -0.1174 0.2226 0.054 Uiso 1 1 calc R . .
C25 C 0.28421(8) 0.00334(17) 0.18495(7) 0.0421(4) Uani 1 1 d . . .
H25 H 0.2727 -0.0230 0.1495 0.051 Uiso 1 1 calc R . .
C26 C 0.33198(7) 0.09768(15) 0.19172(6) 0.0317(3) Uani 1 1 d . . .
C27 C 0.34715(7) 0.13279(15) 0.24436(6) 0.0323(3) Uani 1 1 d . . .
H27 H 0.3796 0.1965 0.2505 0.039 Uiso 1 1 calc R . .
C28 C 0.31577(7) 0.07654(15) 0.28848(6) 0.0327(3) Uani 1 1 d . . .
H28 H 0.3273 0.1026 0.3240 0.039 Uiso 1 1 calc R . .
C29 C 0.36548(7) 0.15540(16) 0.14200(6) 0.0339(4) Uani 1 1 d . . .
C30 C 0.31436(9) 0.21626(19) 0.10463(7) 0.0453(4) Uani 1 1 d . . .
H30A H 0.2910 0.2844 0.1241 0.068 Uiso 1 1 calc R . .
H30B H 0.2835 0.1497 0.0929 0.068 Uiso 1 1 calc R . .
H30C H 0.3360 0.2535 0.0730 0.068 Uiso 1 1 calc R . .
C31 C 0.41477(9) 0.2597(2) 0.15711(8) 0.0490(5) Uani 1 1 d . . .
H31A H 0.3925 0.3299 0.1762 0.073 Uiso 1 1 calc R . .
H31B H 0.4351 0.2937 0.1243 0.073 Uiso 1 1 calc R . .
H31C H 0.4483 0.2225 0.1806 0.073 Uiso 1 1 calc R . .
C32 C 0.40090(9) 0.04763(19) 0.11137(7) 0.0478(4) Uani 1 1 d . . .
H32A H 0.4233 0.0843 0.0799 0.072 Uiso 1 1 calc R . .
H32B H 0.3692 -0.0171 0.0993 0.072 Uiso 1 1 calc R . .
H32C H 0.4329 0.0067 0.1353 0.072 Uiso 1 1 calc R . .

loop_
_atom_site_aniso_label
_atom_site_aniso_U_11
_atom_site_aniso_U_22
_atom_site_aniso_U_33
_atom_site_aniso_U_23
_atom_site_aniso_U_13
_atom_site_aniso_U_12
P1 0.0279(2) 0.0297(2) 0.0302(2) 0.00135(15) 0.00279(14) -0.00051(14)
N1 0.0323(7) 0.0325(7) 0.0343(7) 0.0006(5) 0.0021(5) -0.0036(5)
C1 0.0280(7) 0.0287(7) 0.0322(8) 0.0005(6) 0.0011(6) -0.0065(5)
C2 0.0337(8) 0.0354(8) 0.0371(8) 0.0038(6) -0.0038(6) -0.0093(6)
C3 0.0483(10) 0.0484(10) 0.0304(8) 0.0026(7) -0.0035(7) -0.0174(8)
C4 0.0475(10) 0.0435(9) 0.0407(9) -0.0083(7) 0.0087(7) -0.0152(8)
C5 0.0364(8) 0.0321(8) 0.0490(10) -0.0031(7) 0.0086(7) -0.0070(6)
C6 0.0296(8) 0.0309(8) 0.0381(8) 0.0023(6) 0.0019(6) -0.0057(6)
C7 0.0433(10) 0.0445(10) 0.0480(10) 0.0092(8) -0.0137(7) -0.0030(7)
C8 0.0774(15) 0.0711(15) 0.0523(12) -0.0228(11) 0.0162(11) -0.0140(12)
C9 0.0362(9) 0.0405(9) 0.0454(9) 0.0054(7) -0.0017(7) 0.0036(7)
C10 0.0291(7) 0.0311(8) 0.0314(7) -0.0007(6) 0.0001(6) -0.0032(6)
C11 0.0322(8) 0.0333(8) 0.0406(9) 0.0018(7) 0.0028(6) -0.0003(6)
C12 0.0390(9) 0.0343(9) 0.0526(10) 0.0105(7) 0.0012(7) -0.0016(7)
C13 0.0387(9) 0.0432(9) 0.0432(9) 0.0083(7) 0.0045(7) -0.0083(7)
C14 0.0318(8) 0.0441(9) 0.0383(9) 0.0008(7) 0.0054(6) -0.0022(7)
C15 0.0315(8) 0.0347(8) 0.0355(8) 0.0006(7) 0.0016(6) 0.0005(6)
C16 0.0363(8) 0.0365(8) 0.0296(8) -0.0030(6) 0.0026(6) 0.0033(6)
C17 0.0499(10) 0.0428(9) 0.0337(8) 0.0014(7) 0.0016(7) -0.0021(7)
C18 0.0639(12) 0.0511(11) 0.0326(9) 0.0036(8) 0.0008(8) 0.0071(9)
C19 0.0506(11) 0.0654(12) 0.0337(9) -0.0063(8) -0.0066(8) 0.0150(9)
C20 0.0402(10) 0.0593(11) 0.0387(9) -0.0106(8) -0.0025(7) 0.0030(8)
C21 0.0371(8) 0.0407(9) 0.0339(8) -0.0044(7) 0.0015(6) 0.0012(7)
C22 0.0352(8) 0.0343(8) 0.0418(9) 0.0021(7) 0.0089(7) 0.0021(6)
C23 0.0316(8) 0.0316(8) 0.0374(8) 0.0001(6) 0.0073(6) 0.0025(6)
C24 0.0417(9) 0.0489(10) 0.0434(9) -0.0083(8) 0.0068(7) -0.0162(8)
C25 0.0425(9) 0.0509(10) 0.0330(8) -0.0098(7) 0.0032(7) -0.0124(7)
C26 0.0275(7) 0.0326(8) 0.0349(8) -0.0015(6) 0.0024(6) 0.0010(6)
C27 0.0308(8) 0.0305(8) 0.0357(8) -0.0001(6) -0.0014(6) -0.0021(6)
C28 0.0344(8) 0.0324(8) 0.0313(8) -0.0021(6) -0.0004(6) 0.0023(6)
C29 0.0300(8) 0.0384(8) 0.0332(8) 0.0015(6) 0.0019(6) 0.0004(6)
C30 0.0456(10) 0.0538(11) 0.0364(9) 0.0027(8) -0.0025(7) 0.0080(8)
C31 0.0464(10) 0.0577(11) 0.0428(10) 0.0093(8) 0.0001(8) -0.0178(9)
C32 0.0472(10) 0.0543(11) 0.0418(9) 0.0038(8) 0.0144(8) 0.0100(8)

loop_
_atom_type_symbol
_atom_type_description
_atom_type_scat_dispersion_real
_atom_type_scat_dispersion_imag
_atom_type_scat_source
C C 0.0033 0.0016 'International Tables Vol C Tables 4.2.6.8 and 6.1.1.4'
H H 0.0000 0.0000 'International Tables Vol C Tables 4.2.6.8 and 6.1.1.4'
N N 0.0061 0.0033 'International Tables Vol C Tables 4.2.6.8 and 6.1.1.4'
P P 0.1023 0.0942 'International Tables Vol C Tables 4.2.6.8 and 6.1.1.4'

loop_
_geom_angle_atom_site_label_1
_geom_angle_atom_site_label_2
_geom_angle_atom_site_label_3
_geom_angle
_geom_angle_site_symmetry_1
_geom_angle_site_symmetry_3
_geom_angle_publ_flag
N1 P1 C10 115.24(7) . . ?
N1 P1 C22 110.62(7) . . ?
C10 P1 C22 105.77(7) . . ?
N1 P1 C16 113.87(7) . . ?
C10 P1 C16 105.26(7) . . ?
C22 P1 C16 105.27(7) . . ?
C1 N1 P1 127.14(10) . . ?
C6 C1 N1 121.06(14) . . ?
C6 C1 C2 118.56(14) . . ?
N1 C1 C2 120.27(14) . . ?
C3 C2 C1 119.08(15) . . ?
C3 C2 C7 119.91(15) . . ?
C1 C2 C7 120.99(15) . . ?
C4 C3 C2 122.68(16) . . ?
C5 C4 C3 117.51(16) . . ?
C5 C4 C8 121.01(19) . . ?
C3 C4 C8 121.48(18) . . ?
C4 C5 C6 122.27(16) . . ?
C5 C6 C1 119.86(15) . . ?
C5 C6 C9 119.45(15) . . ?
C1 C6 C9 120.68(14) . . ?
C11 C10 C15 119.15(14) . . ?
C11 C10 P1 122.52(12) . . ?
C15 C10 P1 118.17(12) . . ?
C12 C11 C10 119.93(15) . . ?
C13 C12 C11 120.40(16) . . ?
C12 C13 C14 120.29(15) . . ?
C13 C14 C15 119.67(15) . . ?
C14 C15 C10 120.52(15) . . ?
C21 C16 C17 118.79(15) . . ?
C21 C16 P1 123.97(12) . . ?
C17 C16 P1 117.21(13) . . ?
C18 C17 C16 120.27(17) . . ?
C19 C18 C17 120.17(18) . . ?
C20 C19 C18 120.06(17) . . ?
C19 C20 C21 120.10(17) . . ?
C20 C21 C16 120.59(16) . . ?
C23 C22 P1 114.79(11) . . ?
C28 C23 C24 117.71(14) . . ?
C28 C23 C22 121.98(15) . . ?
C24 C23 C22 120.31(14) . . ?
C25 C24 C23 121.13(15) . . ?
C24 C25 C26 121.65(15) . . ?
C27 C26 C25 116.99(14) . . ?
C27 C26 C29 123.49(14) . . ?
C25 C26 C29 119.51(14) . . ?
C26 C27 C28 121.48(14) . . ?
C23 C28 C27 121.03(14) . . ?
C31 C29 C26 112.12(13) . . ?
C31 C29 C32 108.73(15) . . ?
C26 C29 C32 109.11(13) . . ?
C31 C29 C30 108.14(14) . . ?
C26 C29 C30 109.72(13) . . ?
C32 C29 C30 108.97(14) . . ?

loop_
_geom_bond_atom_site_label_1
_geom_bond_atom_site_label_2
_geom_bond_distance
_geom_bond_site_symmetry_2
_geom_bond_publ_flag
P1 N1 1.5620(13) . ?
P1 C10 1.8093(15) . ?
P1 C22 1.8147(15) . ?
P1 C16 1.8247(16) . ?
N1 C1 1.409(2) . ?
C1 C6 1.407(2) . ?
C1 C2 1.412(2) . ?
C2 C3 1.396(2) . ?
C2 C7 1.504(2) . ?
C3 C4 1.383(3) . ?
C4 C5 1.381(3) . ?
C4 C8 1.516(3) . ?
C5 C6 1.392(2) . ?
C6 C9 1.506(2) . ?
C10 C11 1.396(2) . ?
C10 C15 1.397(2) . ?
C11 C12 1.388(2) . ?
C12 C13 1.382(2) . ?
C13 C14 1.385(2) . ?
C14 C15 1.389(2) . ?
C16 C21 1.391(2) . ?
C16 C17 1.401(2) . ?
C17 C18 1.389(3) . ?
C18 C19 1.383(3) . ?
C19 C20 1.382(3) . ?
C20 C21 1.389(2) . ?
C22 C23 1.509(2) . ?
C23 C28 1.386(2) . ?
C23 C24 1.389(2) . ?
C24 C25 1.385(2) . ?
C25 C26 1.394(2) . ?
C26 C27 1.388(2) . ?
C26 C29 1.531(2) . ?
C27 C28 1.395(2) . ?
C29 C31 1.526(2) . ?
C29 C32 1.532(2) . ?
C29 C30 1.534(2) . ?

loop_
_cod_related_entry_id
_cod_related_entry_database
_cod_related_entry_code
1 ChemSpider 21147387
